data_7228721
loop_
_publ_author_name
'Aldilla, Vina Rizki'
'Bhadbhade, Mohan'
'Bhattacharyya, Saroj'
'Kumar, Naresh'
'Rich, Anne M.'
'Marjo, Christopher'

_publ_section_title
;
 Controlling the distance between hydrogen-bonded chloro-s-triazine tapes:
 crystal engineering using N-alkyl chains and the influence of temperature
;
_journal_name_full CrystEngComm
_journal_paper_doi 10.1039/C7CE01049D
_journal_year 2017
_chemical_formula_moiety 'C9 H16 Cl N5'
_chemical_formula_sum 'C9 H16 Cl N5'
_chemical_formula_weight 229.72
_space_group_crystal_system triclinic
_space_group_IT_number 2
_space_group_name_Hall '-P 1'
_space_group_name_H-M_alt 'P -1'
_symmetry_space_group_name_Hall '-P 1'
_symmetry_space_group_name_H-M 'P -1'
_atom_sites_solution_hydrogens geom
_audit_creation_date 2017-05-10
_audit_creation_method
;
Olex2 1.2
(compiled 2017.03.28 svn.r3405 for OlexSys, GUI svn.r5335)
;
_audit_update_record
;
2017-05-29 deposited with the CCDC.
2017-07-21 downloaded from the CCDC.
;
_cell_angle_alpha 93.943(9)
_cell_angle_beta 96.452(9)
_cell_angle_gamma 100.613(9)
_cell_formula_units_Z 2
_cell_length_a 5.1163(11)
_cell_length_b 10.011(2)
_cell_length_c 12.451(2)
_cell_measurement_reflns_used 1390
_cell_measurement_temperature 296.15
_cell_measurement_theta_max 22.786
_cell_measurement_theta_min 4.085
_cell_volume 620.2(2)
_computing_cell_refinement 'SAINT v8.34A (Bruker, 2013)'
_computing_data_reduction 'SAINT v8.34A (Bruker, 2013)'
_computing_molecular_graphics 'Olex2 (Dolomanov et al., 2009)'
_computing_publication_material 'Olex2 (Dolomanov et al., 2009)'
_computing_structure_refinement 'ShelXL (Sheldrick, 2015)'
_diffrn_ambient_temperature 296.15
_diffrn_measured_fraction_theta_full 0.994
_diffrn_measured_fraction_theta_max 0.994
_diffrn_measurement_device_type 'Bruker APEX-II CCD'
_diffrn_measurement_method '\f and \w scans'
_diffrn_radiation_type MoK\a
_diffrn_radiation_wavelength 0.71073
_diffrn_reflns_av_R_equivalents 0.0508
_diffrn_reflns_av_unetI/netI 0.0632
_diffrn_reflns_Laue_measured_fraction_full 0.994
_diffrn_reflns_Laue_measured_fraction_max 0.994
_diffrn_reflns_limit_h_max 6
_diffrn_reflns_limit_h_min -6
_diffrn_reflns_limit_k_max 11
_diffrn_reflns_limit_k_min -11
_diffrn_reflns_limit_l_max 14
_diffrn_reflns_limit_l_min -14
_diffrn_reflns_number 7336
_diffrn_reflns_point_group_measured_fraction_full 0.994
_diffrn_reflns_point_group_measured_fraction_max 0.994
_diffrn_reflns_theta_full 24.999
_diffrn_reflns_theta_max 24.999
_diffrn_reflns_theta_min 2.078
_diffrn_standards_number 0
_exptl_absorpt_coefficient_mu 0.287
_exptl_absorpt_correction_T_max 0.7455
_exptl_absorpt_correction_T_min 0.5804
_exptl_absorpt_correction_type multi-scan
_exptl_absorpt_process_details
'SADABS-2014/5 (Bruker,2014/5) was used for absorption correction. wR2(int) was 0.0971 before and 0.0577 after correction. The Ratio of minimum to maximum transmission is 0.7785. The \l/2 correction factor is 0.00150.'
_exptl_crystal_colour colourless
_exptl_crystal_colour_primary colourless
_exptl_crystal_density_diffrn 1.230
_exptl_crystal_description plate
_exptl_crystal_F_000 244
_exptl_crystal_size_max 0.179
_exptl_crystal_size_mid 0.074
_exptl_crystal_size_min 0.044
_refine_diff_density_max 0.544
_refine_diff_density_min -0.779
_refine_diff_density_rms 0.073
_refine_ls_extinction_method none
_refine_ls_goodness_of_fit_ref 1.038
_refine_ls_hydrogen_treatment constr
_refine_ls_matrix_type full
_refine_ls_number_parameters 152
_refine_ls_number_reflns 2162
_refine_ls_number_restraints 48
_refine_ls_restrained_S_all 1.038
_refine_ls_R_factor_all 0.1136
_refine_ls_R_factor_gt 0.0754
_refine_ls_shift/su_max 0.001
_refine_ls_shift/su_mean 0.000
_refine_ls_structure_factor_coef Fsqd
_refine_ls_weighting_details 'w=1/[\s^2^(Fo^2^)+(0.1179P)^2^+0.4771P] where P=(Fo^2^+2Fc^2^)/3'
_refine_ls_weighting_scheme calc
_refine_ls_wR_factor_gt 0.2053
_refine_ls_wR_factor_ref 0.2418
_reflns_Friedel_coverage 0.000
_reflns_number_gt 1340
_reflns_number_total 2162
_reflns_threshold_expression 'I > 2\s(I)'
_cod_data_source_file c7ce01049d2.cif
_cod_data_source_block roomtemp_a
_cod_database_code 7228721
_shelx_shelxl_version_number 2014/7
_shelx_space_group_comment
;
The symmetry employed for this shelxl refinement is uniquely defined
by the following loop, which should always be used as a source of
symmetry information in preference to the above space-group names.
They are only intended as comments.
;
_olex2_refinement_description
;
1. Fixed Uiso
 At 1.2 times of:
  All C(H,H) groups, All C(H,H,H,H) groups, All N(H) groups
 At 1.5 times of:
  All C(H,H,H) groups
2. Restrained distances
 C5A'-C4 \\sim C5A-C4
 with sigma of 0.02
 C8A'-C7 \\sim C8A-C7
 with sigma of 0.02
 C8A-C7 \\sim C8A'-C7 \\sim C8A-C9A \\sim C8A'-C9A'
 with sigma of 0.02
 C5A-C4 \\sim C5A'-C4 \\sim C5A'-C6A' \\sim C5A-C6A
 with sigma of 0.02
3. Rigid bond restraints
 C8A, C8A'
 with sigma for 1-2 distances of 0.01 and sigma for 1-3 distances of 0.01
 C9A
 with sigma for 1-2 distances of 0.01 and sigma for 1-3 distances of 0.01
 C5A, C5A'
 with sigma for 1-2 distances of 0.01 and sigma for 1-3 distances of 0.01
 C6A'
 with sigma for 1-2 distances of 0.01 and sigma for 1-3 distances of 0.01
4. Uiso/Uaniso restraints and constraints
Uanis(C7) = Uanis(C8A) = Uanis(C9A)
Uanis(C5A') = Uanis(C6A')
Uanis(C5A') = Uanis(C6A)
5. Rigid body (RIGU) restrains
 C4, C5A, C6A
 with sigma for 1-2 distances of 0.004 and sigma for 1-3 distances of 0.004
 C4, C5A', C6A'
 with sigma for 1-2 distances of 0.004 and sigma for 1-3 distances of 0.004
 C7, C8A, C9A
 with sigma for 1-2 distances of 0.004 and sigma for 1-3 distances of 0.004
 C7, C8A', C9A'
 with sigma for 1-2 distances of 0.004 and sigma for 1-3 distances of 0.004
6. Others
 Fixed Sof: H4BC(0.5) H4BD(0.5) H4AA(0.5) H4AB(0.5) C5A(0.5) H5AA(0.5)
 H5AB(0.5) C5A'(0.5) H5AC(0.5) H5AD(0.5) C6A(0.5) H6AA(0.5) H6AB(0.5) H6AC(0.5)
 C6A'(0.5) H6AD(0.5) H6AE(0.5) H6AF(0.5) H7AA(0.5) H7AB(0.5) H7BC(0.5)
 H7BD(0.5) C8A(0.5) H8AA(0.5) H8AB(0.5) C8A'(0.5) H8AC(0.5) H8AD(0.5) C9A(0.5)
 H9AA(0.5) H9AB(0.5) H9AC(0.5) C9A'(0.5) H9AD(0.5) H9AE(0.5) H9AF(0.5)
7.a Secondary CH2 refined with riding coordinates:
 C4(H4BC,H4BD), C4(H4AA,H4AB), C5A(H5AA,H5AB), C5A'(H5AC,H5AD), C7(H7AA,H7AB),
 C7(H7BC,H7BD), C8A(H8AA,H8AB), C8A'(H8AC,H8AD)
7.b Aromatic/amide H refined with riding coordinates:
 N4(H4), N5(H5)
7.c Idealised Me refined as rotating group:
 C6A(H6AA,H6AB,H6AC), C6A'(H6AD,H6AE,H6AF), C9A(H9AA,H9AB,H9AC), C9A'(H9AD,
 H9AE,H9AF)
;
_olex2_submission_special_instructions 'No special instructions were received'

loop_
_space_group_symop_operation_xyz
'x, y, z'
'-x, -y, -z'

loop_
_atom_site_label
_atom_site_type_symbol
_atom_site_fract_x
_atom_site_fract_y
_atom_site_fract_z
_atom_site_U_iso_or_equiv
_atom_site_adp_type
_atom_site_occupancy
_atom_site_site_symmetry_order
_atom_site_calc_flag
_atom_site_refinement_flags_posn
_atom_site_refinement_flags_adp
_atom_site_refinement_flags_occupancy
_atom_site_disorder_assembly
_atom_site_disorder_group
Cl1 Cl 1.0757(2) 0.85712(11) 0.65711(10) 0.0713(5) Uani 1 1 d . . . . .
N1 N 0.8772(7) 0.6599(3) 0.5086(3) 0.0513(9) Uani 1 1 d . . . . .
N2 N 0.5136(7) 0.6716(3) 0.3720(3) 0.0524(9) Uani 1 1 d . . . . .
N3 N 0.6807(7) 0.8578(3) 0.5089(3) 0.0528(9) Uani 1 1 d . . . . .
N4 N 0.7052(7) 0.4823(3) 0.3803(3) 0.0592(10) Uani 1 1 d . . . . .
H4 H 0.8231 0.4417 0.4117 0.071 Uiso 1 1 calc R . . . .
N5 N 0.3375(7) 0.8662(3) 0.3762(3) 0.0571(10) Uani 1 1 d . . . . .
H5 H 0.3345 0.9448 0.4081 0.068 Uiso 1 1 calc R . . . .
C1 C 0.8508(8) 0.7820(4) 0.5453(3) 0.0516(11) Uani 1 1 d . . . . .
C2 C 0.6967(8) 0.6084(4) 0.4207(3) 0.0483(10) Uani 1 1 d . . . . .
C3 C 0.5131(8) 0.7956(4) 0.4192(3) 0.0500(10) Uani 1 1 d . . . . .
C4 C 0.5301(10) 0.4103(5) 0.2879(4) 0.0653(12) Uani 1 1 d D U . . .
H4BC H 0.3564 0.4358 0.2888 0.078 Uiso 0.5 1 calc R . P A 2
H4BD H 0.5058 0.3135 0.2968 0.078 Uiso 0.5 1 calc R . P A 2
H4AA H 0.3570 0.4373 0.2850 0.078 Uiso 0.5 1 calc R . P B 1
H4AB H 0.5033 0.3129 0.2946 0.078 Uiso 0.5 1 calc R . P B 1
C5A C 0.649(5) 0.441(2) 0.1857(10) 0.085(4) Uani 0.5 1 d D U P C 1
H5AA H 0.6569 0.5375 0.1773 0.102 Uiso 0.5 1 calc R . P C 1
H5AB H 0.8317 0.4265 0.1950 0.102 Uiso 0.5 1 calc R . P C 1
C5A' C 0.616(7) 0.432(4) 0.1770(12) 0.137(5) Uani 0.5 1 d D U P C 2
H5AC H 0.6259 0.5263 0.1621 0.165 Uiso 0.5 1 calc R . P C 2
H5AD H 0.7907 0.4085 0.1731 0.165 Uiso 0.5 1 calc R . P C 2
C6A C 0.510(6) 0.363(3) 0.0831(15) 0.137(5) Uani 0.5 1 d D U P C 1
H6AA H 0.6250 0.3753 0.0273 0.206 Uiso 0.5 1 calc GR . P C 1
H6AB H 0.3478 0.3947 0.0616 0.206 Uiso 0.5 1 calc GR . P C 1
H6AC H 0.4674 0.2677 0.0941 0.206 Uiso 0.5 1 calc GR . P C 1
C6A' C 0.407(6) 0.340(3) 0.0965(16) 0.137(5) Uani 0.5 1 d D U P C 2
H6AD H 0.4346 0.3615 0.0243 0.206 Uiso 0.5 1 calc GR . P C 2
H6AE H 0.2319 0.3522 0.1103 0.206 Uiso 0.5 1 calc GR . P C 2
H6AF H 0.4217 0.2463 0.1037 0.206 Uiso 0.5 1 calc GR . P C 2
C7 C 0.1536(11) 0.8190(5) 0.2801(4) 0.0766(12) Uani 1 1 d D U . . .
H7AA H 0.0184 0.8755 0.2779 0.092 Uiso 0.5 1 calc R . P D 1
H7AB H 0.0635 0.7273 0.2897 0.092 Uiso 0.5 1 calc R . P D 1
H7BC H -0.0180 0.8445 0.2874 0.092 Uiso 0.5 1 calc R . P E 2
H7BD H 0.1260 0.7205 0.2675 0.092 Uiso 0.5 1 calc R . P E 2
C8A C 0.246(3) 0.8144(11) 0.1711(8) 0.0766(12) Uani 0.5 1 d D U P F 1
H8AA H 0.3969 0.7685 0.1717 0.092 Uiso 0.5 1 calc R . P F 1
H8AB H 0.1022 0.7645 0.1175 0.092 Uiso 0.5 1 calc R . P F 1
C8A' C 0.275(3) 0.8851(12) 0.1878(8) 0.085(3) Uani 0.5 1 d D U P F 2
H8AC H 0.3111 0.9834 0.2038 0.102 Uiso 0.5 1 calc R . P F 2
H8AD H 0.4443 0.8570 0.1808 0.102 Uiso 0.5 1 calc R . P F 2
C9A C 0.324(2) 0.9545(10) 0.1440(9) 0.0766(12) Uani 0.5 1 d D U P F 1
H9AA H 0.3993 0.9543 0.0769 0.115 Uiso 0.5 1 calc GR . P F 1
H9AB H 0.4540 1.0051 0.2007 0.115 Uiso 0.5 1 calc GR . P F 1
H9AC H 0.1686 0.9961 0.1366 0.115 Uiso 0.5 1 calc GR . P F 1
C9A' C 0.094(3) 0.8477(17) 0.0824(9) 0.123(5) Uani 0.5 1 d D U P F 2
H9AD H 0.1751 0.8949 0.0263 0.185 Uiso 0.5 1 calc GR . P F 2
H9AE H -0.0753 0.8733 0.0896 0.185 Uiso 0.5 1 calc GR . P F 2
H9AF H 0.0671 0.7511 0.0639 0.185 Uiso 0.5 1 calc GR . P F 2

loop_
_atom_site_aniso_label
_atom_site_aniso_U_11
_atom_site_aniso_U_22
_atom_site_aniso_U_33
_atom_site_aniso_U_23
_atom_site_aniso_U_13
_atom_site_aniso_U_12
Cl1 0.0797(9) 0.0437(7) 0.0887(9) -0.0071(6) -0.0130(6) 0.0264(6)
N1 0.062(2) 0.0314(19) 0.066(2) 0.0046(16) 0.0091(18) 0.0227(15)
N2 0.063(2) 0.0315(18) 0.068(2) 0.0074(15) 0.0066(17) 0.0231(15)
N3 0.060(2) 0.0308(18) 0.071(2) 0.0028(16) 0.0053(18) 0.0206(15)
N4 0.074(2) 0.036(2) 0.072(2) -0.0003(17) -0.0012(19) 0.0301(17)
N5 0.063(2) 0.0343(19) 0.076(2) 0.0026(17) -0.0032(18) 0.0234(16)
C1 0.058(3) 0.032(2) 0.069(3) 0.0089(19) 0.009(2) 0.0195(18)
C2 0.057(3) 0.034(2) 0.058(2) 0.0073(18) 0.012(2) 0.0173(18)
C3 0.056(3) 0.032(2) 0.066(3) 0.0097(19) 0.012(2) 0.0161(18)
C4 0.082(3) 0.042(3) 0.074(3) 0.000(2) -0.001(2) 0.025(2)
C5A 0.122(9) 0.056(7) 0.074(5) 0.001(5) 0.003(5) 0.015(6)
C5A' 0.189(14) 0.120(9) 0.083(4) -0.004(4) 0.014(5) -0.015(8)
C6A 0.189(14) 0.120(9) 0.083(4) -0.004(4) 0.014(5) -0.015(8)
C6A' 0.189(14) 0.120(9) 0.083(4) -0.004(4) 0.014(5) -0.015(8)
C7 0.087(3) 0.062(3) 0.085(3) 0.010(2) 0.003(2) 0.029(2)
C8A 0.087(3) 0.062(3) 0.085(3) 0.010(2) 0.003(2) 0.029(2)
C8A' 0.129(9) 0.040(6) 0.087(6) 0.024(5) 0.007(5) 0.015(6)
C9A 0.087(3) 0.062(3) 0.085(3) 0.010(2) 0.003(2) 0.029(2)
C9A' 0.122(10) 0.171(14) 0.074(6) 0.027(7) -0.003(6) 0.027(9)

loop_
_atom_type_symbol
_atom_type_description
_atom_type_scat_dispersion_real
_atom_type_scat_dispersion_imag
_atom_type_scat_source
C C 0.0033 0.0016 'International Tables Vol C Tables 4.2.6.8 and 6.1.1.4'
H H 0.0000 0.0000 'International Tables Vol C Tables 4.2.6.8 and 6.1.1.4'
Cl Cl 0.1484 0.1585 'International Tables Vol C Tables 4.2.6.8 and 6.1.1.4'
N N 0.0061 0.0033 'International Tables Vol C Tables 4.2.6.8 and 6.1.1.4'

loop_
_geom_angle_atom_site_label_1
_geom_angle_atom_site_label_2
_geom_angle_atom_site_label_3
_geom_angle
C1 N1 C2 112.2(3)
C3 N2 C2 114.2(4)
C1 N3 C3 112.4(3)
C2 N4 H4 117.9
C2 N4 C4 124.1(3)
C4 N4 H4 117.9
C3 N5 H5 118.1
C3 N5 C7 123.9(4)
C7 N5 H5 118.1
N1 C1 Cl1 115.6(3)
N1 C1 N3 129.7(4)
N3 C1 Cl1 114.7(3)
N2 C2 N1 126.2(4)
N2 C2 N4 117.9(4)
N4 C2 N1 115.9(3)
N2 C3 N3 125.3(4)
N5 C3 N2 118.5(4)
N5 C3 N3 116.2(4)
N4 C4 H4BC 107.9
N4 C4 H4BD 107.9
N4 C4 H4AA 109.6
N4 C4 H4AB 109.6
N4 C4 C5A 110.2(9)
N4 C4 C5A' 117.4(11)
H4BC C4 H4BD 107.2
H4AA C4 H4AB 108.1
C5A C4 H4AA 109.6
C5A C4 H4AB 109.6
C5A' C4 H4BC 107.9
C5A' C4 H4BD 107.9
C4 C5A H5AA 108.0
C4 C5A H5AB 108.0
H5AA C5A H5AB 107.2
C6A C5A C4 117.4(14)
C6A C5A H5AA 108.0
C6A C5A H5AB 108.0
C4 C5A' H5AC 110.4
C4 C5A' H5AD 110.4
H5AC C5A' H5AD 108.6
C6A' C5A' C4 106.4(16)
C6A' C5A' H5AC 110.4
C6A' C5A' H5AD 110.4
C5A C6A H6AA 109.5
C5A C6A H6AB 109.5
C5A C6A H6AC 109.5
H6AA C6A H6AB 109.5
H6AA C6A H6AC 109.5
H6AB C6A H6AC 109.5
C5A' C6A' H6AD 109.5
C5A' C6A' H6AE 109.5
C5A' C6A' H6AF 109.5
H6AD C6A' H6AE 109.5
H6AD C6A' H6AF 109.5
H6AE C6A' H6AF 109.5
N5 C7 H7AA 107.0
N5 C7 H7AB 107.0
N5 C7 H7BC 110.3
N5 C7 H7BD 110.3
N5 C7 C8A 121.4(6)
N5 C7 C8A' 106.9(6)
H7AA C7 H7AB 106.7
H7BC C7 H7BD 108.6
C8A C7 H7AA 107.0
C8A C7 H7AB 107.0
C8A' C7 H7BC 110.3
C8A' C7 H7BD 110.3
C7 C8A H8AA 110.1
C7 C8A H8AB 110.1
H8AA C8A H8AB 108.4
C9A C8A C7 108.0(9)
C9A C8A H8AA 110.1
C9A C8A H8AB 110.1
C7 C8A' H8AC 109.2
C7 C8A' H8AD 109.2
H8AC C8A' H8AD 107.9
C9A' C8A' C7 112.0(9)
C9A' C8A' H8AC 109.2
C9A' C8A' H8AD 109.2
C8A C9A H9AA 109.5
C8A C9A H9AB 109.5
C8A C9A H9AC 109.5
H9AA C9A H9AB 109.5
H9AA C9A H9AC 109.5
H9AB C9A H9AC 109.5
C8A' C9A' H9AD 109.5
C8A' C9A' H9AE 109.5
C8A' C9A' H9AF 109.5
H9AD C9A' H9AE 109.5
H9AD C9A' H9AF 109.5
H9AE C9A' H9AF 109.5

loop_
_geom_bond_atom_site_label_1
_geom_bond_atom_site_label_2
_geom_bond_distance
Cl1 C1 1.733(4)
N1 C1 1.311(5)
N1 C2 1.355(5)
N2 C2 1.337(5)
N2 C3 1.337(5)
N3 C1 1.320(5)
N3 C3 1.365(5)
N4 H4 0.8600
N4 C2 1.337(5)
N4 C4 1.437(5)
N5 H5 0.8600
N5 C3 1.330(5)
N5 C7 1.430(6)
C4 H4BC 0.9700
C4 H4BD 0.9700
C4 H4AA 0.9700
C4 H4AB 0.9700
C4 C5A 1.497(11)
C4 C5A' 1.512(13)
C5A H5AA 0.9700
C5A H5AB 0.9700
C5A C6A 1.485(12)
C5A' H5AC 0.9700
C5A' H5AD 0.9700
C5A' C6A' 1.505(14)
C6A H6AA 0.9600
C6A H6AB 0.9600
C6A H6AC 0.9600
C6A' H6AD 0.9600
C6A' H6AE 0.9600
C6A' H6AF 0.9600
C7 H7AA 0.9700
C7 H7AB 0.9700
C7 H7BC 0.9700
C7 H7BD 0.9700
C7 C8A 1.487(10)
C7 C8A' 1.503(10)
C8A H8AA 0.9700
C8A H8AB 0.9700
C8A C9A 1.459(11)
C8A' H8AC 0.9700
C8A' H8AD 0.9700
C8A' C9A' 1.500(12)
C9A H9AA 0.9600
C9A H9AB 0.9600
C9A H9AC 0.9600
C9A' H9AD 0.9600
C9A' H9AE 0.9600
C9A' H9AF 0.9600

loop_
_geom_torsion_atom_site_label_1
_geom_torsion_atom_site_label_2
_geom_torsion_atom_site_label_3
_geom_torsion_atom_site_label_4
_geom_torsion
N4 C4 C5A C6A 173.0(19)
N4 C4 C5A' C6A' 176.9(19)
N5 C7 C8A C9A -70.3(10)
N5 C7 C8A' C9A' -177.7(10)
C1 N1 C2 N2 1.8(6)
C1 N1 C2 N4 -178.1(3)
C1 N3 C3 N2 0.6(6)
C1 N3 C3 N5 -179.0(3)
C2 N1 C1 Cl1 -179.4(3)
C2 N1 C1 N3 -0.6(6)
C2 N2 C3 N3 0.4(6)
C2 N2 C3 N5 180.0(4)
C2 N4 C4 C5A 88.8(12)
C2 N4 C4 C5A' 88(2)
C3 N2 C2 N1 -1.7(6)
C3 N2 C2 N4 178.2(4)
C3 N3 C1 Cl1 178.3(3)
C3 N3 C1 N1 -0.4(6)
C3 N5 C7 C8A -72.7(7)
C3 N5 C7 C8A' -98.3(7)
C4 N4 C2 N1 179.8(4)
C4 N4 C2 N2 0.0(6)
C7 N5 C3 N2 -2.0(6)
C7 N5 C3 N3 177.7(4)
